data_4125454
loop_
_publ_author_name
'Zhang, Long'
'Lin, Lin'
'Liu, Dong'
'Lin, Yue-Jian'
'Li, Zhen-Hua'
'Jin, Guo-Xin'

_publ_section_title
;
 Stacking Interactions Induced Selective Conformation of Discrete Aromatic
 Arrays and Borromean Rings.
;
_journal_issue 4
_journal_name_full 'Journal of the American Chemical Society'
_journal_page_first 1653
_journal_page_last 1660
_journal_paper_doi 10.1021/jacs.6b11968
_journal_volume 139
_journal_year 2017
_chemical_formula_sum 'C45 H55 F6 N5 O15 Rh2 S2'
_chemical_formula_weight 1289.88
_chemical_name_systematic
; 
 ? 
;
_space_group_crystal_system triclinic
_space_group_IT_number 2
_space_group_name_Hall '-P 1'
_space_group_name_H-M_alt 'P -1'
_symmetry_space_group_name_Hall '-P 1'
_symmetry_space_group_name_H-M 'P -1'
_atom_sites_solution_hydrogens geom
_audit_creation_method SHELXL-2013
_cell_angle_alpha 71.267(7)
_cell_angle_beta 78.309(7)
_cell_angle_gamma 78.410(7)
_cell_formula_units_Z 2
_cell_length_a 12.043(5)
_cell_length_b 14.846(6)
_cell_length_c 15.764(7)
_cell_measurement_reflns_used 4026
_cell_measurement_temperature 173(2)
_cell_measurement_theta_max 26.62
_cell_measurement_theta_min 2.29
_cell_volume 2585.6(19)
_computing_cell_refinement 'Bruker SAINT'
_computing_data_collection 'Bruker APEX2'
_computing_data_reduction 'Bruker SAINT'
_computing_molecular_graphics 'Bruker SHELXTL'
_computing_publication_material 'Bruker SHELXTL'
_computing_structure_refinement 'SHELXL-2013 (Sheldrick, 2013)'
_computing_structure_solution 'SHELXS-97 (Sheldrick, 2008)'
_diffrn_ambient_temperature 173(2)
_diffrn_measured_fraction_theta_full 0.983
_diffrn_measured_fraction_theta_max 0.983
_diffrn_measurement_device_type 'Bruker APEX-II CCD'
_diffrn_measurement_method '\f and \w scans'
_diffrn_radiation_type MoK\a
_diffrn_radiation_wavelength 0.71073
_diffrn_reflns_av_R_equivalents 0.0671
_diffrn_reflns_av_unetI/netI 0.1222
_diffrn_reflns_Laue_measured_fraction_full 0.983
_diffrn_reflns_Laue_measured_fraction_max 0.983
_diffrn_reflns_limit_h_max 15
_diffrn_reflns_limit_h_min -15
_diffrn_reflns_limit_k_max 18
_diffrn_reflns_limit_k_min -16
_diffrn_reflns_limit_l_max 20
_diffrn_reflns_limit_l_min -17
_diffrn_reflns_number 17974
_diffrn_reflns_point_group_measured_fraction_full 0.983
_diffrn_reflns_point_group_measured_fraction_max 0.983
_diffrn_reflns_theta_full 25.242
_diffrn_reflns_theta_max 27.000
_diffrn_reflns_theta_min 1.693
_exptl_absorpt_coefficient_mu 0.811
_exptl_absorpt_correction_T_max 0.746
_exptl_absorpt_correction_T_min 0.475
_exptl_absorpt_correction_type multi-scan
_exptl_absorpt_process_details sadabs
_exptl_crystal_colour black
_exptl_crystal_density_diffrn 1.657
_exptl_crystal_description block
_exptl_crystal_F_000 1312
_exptl_crystal_size_max 0.380
_exptl_crystal_size_mid 0.140
_exptl_crystal_size_min 0.100
_refine_diff_density_max 4.527
_refine_diff_density_min -2.745
_refine_diff_density_rms 0.401
_refine_ls_extinction_method none
_refine_ls_goodness_of_fit_ref 1.211
_refine_ls_hydrogen_treatment constr
_refine_ls_matrix_type full
_refine_ls_number_parameters 687
_refine_ls_number_reflns 11098
_refine_ls_number_restraints 78
_refine_ls_restrained_S_all 1.211
_refine_ls_R_factor_all 0.1626
_refine_ls_R_factor_gt 0.1094
_refine_ls_shift/su_max 0.005
_refine_ls_shift/su_mean 0.000
_refine_ls_structure_factor_coef Fsqd
_refine_ls_weighting_details
; 
 w=1/[\s^2^(Fo^2^)+(0.2000P)^2^] 
 where P=(Fo^2^+2Fc^2^)/3 
;
_refine_ls_weighting_scheme calc
_refine_ls_wR_factor_gt 0.2769
_refine_ls_wR_factor_ref 0.3513
_reflns_Friedel_coverage 0.000
_reflns_number_gt 6892
_reflns_number_total 11098
_reflns_threshold_expression 'I > 2\s(I)'
_cod_data_source_file ja6b11968_si_003.cif
_cod_data_source_block 1
_cod_depositor_comments 'Adding full bibliography for 4125454--4125461.cif.'
_cod_original_cell_volume 2585.7(19)
_cod_database_code 4125454
_shelx_space_group_comment
; 
The symmetry employed for this shelxl refinement is uniquely defined 
by the following loop, which should always be used as a source of 
symmetry information in preference to the above space-group names. 
They are only intended as comments. 
;
_shelx_estimated_absorpt_t_min 0.748
_shelx_estimated_absorpt_t_max 0.923
_shelxl_version_number 2013-2

loop_
_space_group_symop_operation_xyz
'x, y, z'
'-x, -y, -z'

loop_
_atom_site_label
_atom_site_type_symbol
_atom_site_fract_x
_atom_site_fract_y
_atom_site_fract_z
_atom_site_U_iso_or_equiv
_atom_site_adp_type
_atom_site_occupancy
_atom_site_site_symmetry_order
_atom_site_calc_flag
_atom_site_refinement_flags_posn
_atom_site_refinement_flags_adp
Rh1 Rh 0.74619(7) 1.23737(5) 0.13546(5) 0.0240(3) Uani 1 1 d . .
Rh2 Rh 0.19197(6) 0.66024(5) 0.31340(5) 0.0224(3) Uani 1 1 d . .
N1 N 0.6978(7) 1.1050(6) 0.0554(6) 0.0249(19) Uani 1 1 d . .
N2 N 0.3662(7) 0.7378(6) 0.1732(6) 0.0233(18) Uani 1 1 d . .
N3 N 0.9498(10) 1.0038(7) 0.2996(8) 0.045(3) Uani 1 1 d . .
N4 N -0.0298(8) 0.8331(6) 0.1215(7) 0.032(2) Uani 1 1 d . .
O1 O 0.6228(6) 1.1423(5) 0.1880(5) 0.0294(16) Uani 1 1 d . .
O2 O 0.7525(6) 1.1826(5) 0.0286(5) 0.0264(16) Uani 1 1 d . .
O3 O 0.7846(6) 1.0677(5) -0.0709(5) 0.0271(16) Uani 1 1 d . .
O4 O 0.2723(6) 0.7815(5) 0.2957(5) 0.0235(15) Uani 1 1 d . .
O5 O 0.2992(6) 0.6660(5) 0.1936(5) 0.0230(15) Uani 1 1 d . .
O6 O 0.4702(6) 0.6790(5) 0.0585(5) 0.0290(16) Uani 1 1 d . .
O7 O 0.8637(7) 1.1081(5) 0.1821(5) 0.0334(17) Uani 1 1 d . .
O8 O 0.0651(6) 0.7629(5) 0.2406(5) 0.0287(16) Uani 1 1 d . .
O9 O 0.6010(11) 0.6766(11) 0.2465(8) 0.091(5) Uani 1 1 d . .
O10 O 0.6420(19) 0.5076(13) 0.2874(15) 0.172(10) Uani 1 1 d . U
O11 O 0.7539(12) 0.5997(16) 0.3287(11) 0.131(7) Uani 1 1 d . U
O12 O 0.7350(10) 0.9224(8) 0.6155(9) 0.086(4) Uani 1 1 d . U
O13 O 0.9191(10) 0.8410(11) 0.6186(9) 0.089(4) Uani 1 1 d . .
O14 O 0.7819(19) 0.7777(12) 0.5833(11) 0.130(7) Uani 1 1 d . .
S1 S 0.6836(3) 0.5945(2) 0.2675(3) 0.0459(8) Uani 1 1 d . .
S2 S 0.8034(4) 0.8328(3) 0.6308(3) 0.0753(13) Uani 1 1 d . .
F1 F 0.8605(8) 0.5224(7) 0.1687(7) 0.072(3) Uani 1 1 d . .
F2 F 0.7246(11) 0.5938(10) 0.1003(8) 0.102(4) Uani 1 1 d . .
F3 F 0.8184(13) 0.6779(9) 0.1275(11) 0.150(7) Uani 1 1 d . U
F4 F 0.8290(9) 0.6840(7) 0.7705(7) 0.078(3) Uani 1 1 d . U
F5 F 0.7961(12) 0.8188(8) 0.8007(7) 0.098(4) Uani 1 1 d . U
F6 F 0.6571(9) 0.7647(9) 0.7667(10) 0.113(5) Uani 1 1 d . U
C1 C 0.5546(8) 1.0145(6) 0.1603(6) 0.0174(18) Uani 1 1 d . U
C2 C 0.5719(8) 0.9538(6) 0.1038(6) 0.0165(18) Uani 1 1 d . .
C3 C 0.6521(8) 0.9679(6) 0.0256(7) 0.0186(19) Uani 1 1 d . .
C4 C 0.6682(8) 0.9067(7) -0.0276(7) 0.0207(19) Uani 1 1 d . .
H4 H 0.7221 0.9172 -0.0816 0.025 Uiso 1 1 calc R U
C5 C 0.6055(9) 0.8289(7) -0.0025(7) 0.027(2) Uani 1 1 d . .
H5 H 0.6200 0.7856 -0.0380 0.033 Uiso 1 1 calc R U
C6 C 0.5233(8) 0.8160(7) 0.0732(7) 0.0206(19) Uani 1 1 d . .
C7 C 0.5053(8) 0.8792(6) 0.1278(6) 0.0201(19) Uani 1 1 d . .
C8 C 0.4192(8) 0.8701(7) 0.2042(7) 0.026(2) Uani 1 1 d . .
C9 C 0.4018(9) 0.9320(8) 0.2572(7) 0.030(2) Uani 1 1 d . .
H9 H 0.3430 0.9263 0.3081 0.036 Uiso 1 1 calc R U
C10 C 0.4714(8) 1.0014(7) 0.2344(7) 0.022(2) Uani 1 1 d . .
H10 H 0.4612 1.0423 0.2719 0.026 Uiso 1 1 calc R U
C11 C 0.6275(9) 1.0897(7) 0.1385(7) 0.024(2) Uani 1 1 d . .
C12 C 0.7198(8) 1.0482(7) -0.0016(7) 0.023(2) Uani 1 1 d . .
C13 C 0.3481(8) 0.7949(7) 0.2268(6) 0.021(2) Uani 1 1 d . .
C14 C 0.4560(9) 0.7374(8) 0.0982(7) 0.027(2) Uani 1 1 d . .
C15 C 0.8440(9) 1.3522(8) 0.1064(7) 0.028(2) Uani 1 1 d . .
C16 C 0.7456(10) 1.3873(7) 0.0608(8) 0.032(2) Uani 1 1 d . .
C17 C 0.6465(9) 1.3744(7) 0.1306(8) 0.031(2) Uani 1 1 d . U
C18 C 0.6867(9) 1.3326(7) 0.2178(7) 0.028(2) Uani 1 1 d . U
C19 C 0.8075(9) 1.3142(7) 0.2041(7) 0.027(2) Uani 1 1 d . U
C20 C 0.9682(11) 1.3489(10) 0.0636(10) 0.049(4) Uani 1 1 d . U
H20A H 0.9752 1.3998 0.0058 0.074 Uiso 1 1 calc R U
H20B H 0.9965 1.2862 0.0530 0.074 Uiso 1 1 calc R U
H20C H 1.0135 1.3585 0.1043 0.074 Uiso 1 1 calc R U
C21 C 0.7435(11) 1.4285(8) -0.0388(8) 0.042(3) Uani 1 1 d . .
H21A H 0.6685 1.4259 -0.0523 0.063 Uiso 1 1 calc R U
H21B H 0.8034 1.3911 -0.0712 0.063 Uiso 1 1 calc R U
H21C H 0.7573 1.4955 -0.0583 0.063 Uiso 1 1 calc R U
C22 C 0.5237(11) 1.4047(9) 0.1167(9) 0.040(3) Uani 1 1 d . .
H22A H 0.4923 1.4615 0.1375 0.061 Uiso 1 1 calc R U
H22B H 0.4798 1.3522 0.1514 0.061 Uiso 1 1 calc R U
H22C H 0.5184 1.4203 0.0522 0.061 Uiso 1 1 calc R U
C23 C 0.6087(11) 1.3033(9) 0.3048(8) 0.040(3) Uani 1 1 d . .
H23A H 0.6496 1.2503 0.3481 0.060 Uiso 1 1 calc R U
H23B H 0.5420 1.2821 0.2943 0.060 Uiso 1 1 calc R U
H23C H 0.5832 1.3580 0.3295 0.060 Uiso 1 1 calc R U
C24 C 0.8854(11) 1.2770(10) 0.2746(9) 0.045(3) Uani 1 1 d . .
H24A H 0.9391 1.3224 0.2639 0.067 Uiso 1 1 calc R U
H24B H 0.9282 1.2145 0.2712 0.067 Uiso 1 1 calc R U
H24C H 0.8398 1.2699 0.3347 0.067 Uiso 1 1 calc R U
C25 C 0.1562(9) 0.6114(7) 0.4569(7) 0.026(2) Uani 1 1 d . .
C26 C 0.0633(9) 0.5978(8) 0.4182(8) 0.032(2) Uani 1 1 d . .
C27 C 0.1102(9) 0.5387(7) 0.3616(8) 0.031(2) Uani 1 1 d . .
C28 C 0.2308(9) 0.5087(7) 0.3670(7) 0.026(2) Uani 1 1 d . .
C29 C 0.2628(9) 0.5559(8) 0.4244(8) 0.032(2) Uani 1 1 d . .
C30 C 0.1515(13) 0.6693(10) 0.5195(9) 0.048(3) Uani 1 1 d . .
H30A H 0.0740 0.7045 0.5283 0.072 Uiso 1 1 calc R U
H30B H 0.2064 0.7151 0.4935 0.072 Uiso 1 1 calc R U
H30C H 0.1708 0.6265 0.5781 0.072 Uiso 1 1 calc R U
C31 C -0.0574(10) 0.6460(9) 0.4340(9) 0.039(3) Uani 1 1 d . .
H31A H -0.0700 0.7052 0.3843 0.059 Uiso 1 1 calc R U
H31B H -0.0709 0.6617 0.4914 0.059 Uiso 1 1 calc R U
H31C H -0.1105 0.6027 0.4366 0.059 Uiso 1 1 calc R U
C32 C 0.0399(12) 0.5067(10) 0.3113(9) 0.048(3) Uani 1 1 d . .
H32A H 0.0795 0.4467 0.2991 0.072 Uiso 1 1 calc R U
H32B H 0.0292 0.5564 0.2539 0.072 Uiso 1 1 calc R U
H32C H -0.0350 0.4961 0.3480 0.072 Uiso 1 1 calc R U
C33 C 0.3111(11) 0.4481(9) 0.3172(11) 0.050(4) Uani 1 1 d . .
H33A H 0.3818 0.4765 0.2919 0.075 Uiso 1 1 calc R U
H33B H 0.2761 0.4438 0.2679 0.075 Uiso 1 1 calc R U
H33C H 0.3289 0.3836 0.3585 0.075 Uiso 1 1 calc R U
C34 C 0.3767(11) 0.5432(9) 0.4478(9) 0.042(3) Uani 1 1 d . .
H34A H 0.3904 0.4815 0.4942 0.063 Uiso 1 1 calc R U
H34B H 0.3826 0.5955 0.4712 0.063 Uiso 1 1 calc R U
H34C H 0.4339 0.5440 0.3937 0.063 Uiso 1 1 calc R U
C35 C 0.8661(12) 1.0601(9) 0.2652(9) 0.043(3) Uani 1 1 d . .
H35 H 0.7972 1.0675 0.3057 0.052 Uiso 1 1 calc R U
C36 C 1.0593(12) 0.9936(9) 0.2453(9) 0.048(3) Uani 1 1 d . .
H36A H 1.0509 1.0211 0.1811 0.072 Uiso 1 1 calc R U
H36B H 1.0909 0.9253 0.2573 0.072 Uiso 1 1 calc R U
H36C H 1.1113 1.0275 0.2601 0.072 Uiso 1 1 calc R U
C37 C 0.939(2) 0.9505(18) 0.3950(13) 0.101(7) Uani 1 1 d . .
H37A H 0.8679 0.9775 0.4271 0.151 Uiso 1 1 calc R U
H37B H 1.0046 0.9551 0.4203 0.151 Uiso 1 1 calc R U
H37C H 0.9360 0.8829 0.4022 0.151 Uiso 1 1 calc R U
C38 C 0.0625(9) 0.7832(7) 0.1571(8) 0.030(2) Uani 1 1 d . .
H38 H 0.1277 0.7624 0.1190 0.036 Uiso 1 1 calc R U
C39 C -0.0301(11) 0.8631(9) 0.0252(8) 0.041(3) Uani 1 1 d . .
H39A H 0.0456 0.8423 -0.0052 0.062 Uiso 1 1 calc R U
H39B H -0.0481 0.9333 0.0037 0.062 Uiso 1 1 calc R U
H39C H -0.0880 0.8341 0.0115 0.062 Uiso 1 1 calc R U
C40 C -0.1322(11) 0.8644(11) 0.1748(11) 0.053(4) Uani 1 1 d . .
H40A H -0.1311 0.8278 0.2387 0.080 Uiso 1 1 calc R U
H40B H -0.1990 0.8539 0.1546 0.080 Uiso 1 1 calc R U
H40C H -0.1367 0.9330 0.1678 0.080 Uiso 1 1 calc R U
C41 C 0.7770(12) 0.6011(9) 0.1606(10) 0.047(3) Uani 1 1 d . .
C42 C 0.7652(7) 0.7712(5) 0.7531(5) 0.0089(15) Uiso 1 1 d . .
C43 C 0.333(2) 0.159(2) 0.6344(19) 0.119(9) Uani 1 1 d . U
H43 H 0.2999 0.2087 0.6620 0.143 Uiso 1 1 calc R U
C44 C 0.471(2) 0.1058(17) 0.5221(16) 0.106(7) Uani 1 1 d . .
H44A H 0.5516 0.1129 0.4970 0.159 Uiso 1 1 calc R U
H44B H 0.4285 0.1132 0.4731 0.159 Uiso 1 1 calc R U
H44C H 0.4675 0.0420 0.5658 0.159 Uiso 1 1 calc R U
C45 C 0.488(3) 0.2550(19) 0.5551(16) 0.153(15) Uani 1 1 d . .
H45A H 0.4471 0.3169 0.5233 0.230 Uiso 1 1 calc R U
H45B H 0.5627 0.2423 0.5192 0.230 Uiso 1 1 calc R U
H45C H 0.4991 0.2570 0.6143 0.230 Uiso 1 1 calc R U
N5 N 0.4215(17) 0.1794(14) 0.5675(12) 0.095(5) Uani 1 1 d . .
O15 O 0.2901(19) 0.0834(16) 0.6646(15) 0.152(8) Uani 1 1 d . .

loop_
_atom_site_aniso_label
_atom_site_aniso_U_11
_atom_site_aniso_U_22
_atom_site_aniso_U_33
_atom_site_aniso_U_23
_atom_site_aniso_U_13
_atom_site_aniso_U_12
Rh1 0.0233(4) 0.0166(4) 0.0361(5) -0.0133(3) -0.0003(3) -0.0073(3)
Rh2 0.0198(4) 0.0163(4) 0.0326(5) -0.0091(3) 0.0000(3) -0.0064(3)
N1 0.019(4) 0.014(4) 0.039(5) -0.006(3) 0.005(3) -0.008(3)
N2 0.021(4) 0.019(4) 0.032(5) -0.009(3) 0.004(3) -0.013(3)
N3 0.055(7) 0.031(5) 0.055(7) -0.013(5) -0.025(5) -0.004(5)
N4 0.022(4) 0.027(5) 0.047(6) -0.013(4) -0.003(4) -0.007(4)
O1 0.028(4) 0.024(4) 0.038(4) -0.010(3) -0.001(3) -0.008(3)
O2 0.039(4) 0.018(3) 0.032(4) -0.015(3) -0.002(3) -0.016(3)
O3 0.028(4) 0.022(3) 0.031(4) -0.009(3) 0.005(3) -0.009(3)
O4 0.026(4) 0.017(3) 0.031(4) -0.012(3) 0.001(3) -0.011(3)
O5 0.029(4) 0.018(3) 0.031(4) -0.015(3) -0.001(3) -0.015(3)
O6 0.028(4) 0.027(4) 0.041(4) -0.022(3) 0.004(3) -0.011(3)
O7 0.038(4) 0.024(4) 0.036(4) -0.007(3) -0.009(3) 0.003(3)
O8 0.030(4) 0.025(4) 0.031(4) -0.009(3) -0.006(3) 0.000(3)
O9 0.079(9) 0.118(11) 0.059(7) -0.036(7) -0.020(6) 0.050(8)
O10 0.205(19) 0.109(12) 0.215(18) -0.097(13) 0.107(15) -0.108(13)
O11 0.075(9) 0.217(18) 0.127(12) -0.112(12) -0.059(9) 0.065(10)
O12 0.072(8) 0.047(6) 0.117(10) -0.025(6) 0.022(7) 0.007(6)
O13 0.042(6) 0.121(11) 0.079(8) -0.010(8) 0.002(6) -0.001(7)
O14 0.23(2) 0.097(11) 0.098(11) -0.062(9) -0.056(12) -0.015(13)
S1 0.0408(18) 0.0321(15) 0.066(2) -0.0184(15) -0.0071(15) -0.0028(13)
S2 0.079(3) 0.065(3) 0.082(3) -0.035(2) -0.010(2) 0.010(2)
F1 0.060(6) 0.072(6) 0.105(7) -0.056(6) -0.036(5) 0.021(5)
F2 0.103(9) 0.126(10) 0.099(8) -0.078(8) -0.043(7) 0.036(8)
F3 0.183(14) 0.082(8) 0.193(13) -0.095(9) 0.117(11) -0.096(9)
F4 0.097(8) 0.057(6) 0.081(7) -0.028(5) -0.022(6) 0.008(5)
F5 0.155(11) 0.100(8) 0.064(6) -0.050(6) 0.017(6) -0.066(8)
F6 0.054(6) 0.085(8) 0.178(12) -0.016(8) 0.008(7) -0.024(6)
C1 0.022(4) 0.013(3) 0.024(4) -0.011(3) -0.008(3) -0.004(3)
C2 0.015(4) 0.013(4) 0.023(5) -0.007(3) -0.006(3) 0.000(3)
C3 0.018(4) 0.011(4) 0.032(5) -0.010(4) -0.011(4) -0.002(3)
C4 0.016(4) 0.018(4) 0.031(5) -0.012(4) -0.004(4) 0.000(4)
C5 0.025(5) 0.025(5) 0.042(6) -0.021(5) 0.003(4) -0.015(4)
C6 0.020(5) 0.021(4) 0.028(5) -0.014(4) -0.008(4) -0.003(4)
C7 0.022(5) 0.012(4) 0.027(5) -0.009(4) -0.003(4) 0.000(4)
C8 0.019(5) 0.021(5) 0.034(6) -0.005(4) 0.002(4) -0.004(4)
C9 0.017(5) 0.029(5) 0.033(6) -0.006(4) 0.009(4) 0.000(4)
C10 0.027(5) 0.017(4) 0.029(5) -0.016(4) 0.000(4) -0.009(4)
C11 0.026(5) 0.018(5) 0.027(5) -0.010(4) 0.002(4) -0.001(4)
C12 0.017(5) 0.014(4) 0.038(6) -0.007(4) -0.009(4) 0.001(4)
C13 0.018(5) 0.022(5) 0.025(5) -0.006(4) -0.002(4) -0.007(4)
C14 0.021(5) 0.030(5) 0.024(5) -0.005(4) 0.003(4) -0.003(4)
C15 0.033(6) 0.026(5) 0.033(6) -0.016(4) -0.006(4) -0.011(4)
C16 0.034(6) 0.019(5) 0.042(6) -0.009(4) 0.003(5) -0.010(4)
C17 0.028(5) 0.015(4) 0.050(7) -0.014(4) 0.000(5) -0.002(4)
C18 0.037(6) 0.025(5) 0.035(6) -0.025(4) -0.006(4) -0.009(4)
C19 0.038(6) 0.018(4) 0.034(5) -0.016(4) -0.006(4) -0.011(4)
C20 0.040(7) 0.063(8) 0.068(8) -0.046(7) 0.013(6) -0.038(6)
C21 0.044(7) 0.029(6) 0.049(7) -0.009(5) 0.002(6) -0.010(5)
C22 0.041(7) 0.027(6) 0.048(7) -0.012(5) -0.005(6) 0.004(5)
C23 0.052(8) 0.033(6) 0.043(7) -0.021(5) -0.006(6) -0.010(6)
C24 0.040(7) 0.049(8) 0.047(8) -0.015(6) -0.013(6) -0.004(6)
C25 0.034(6) 0.021(5) 0.028(5) -0.010(4) -0.003(4) -0.014(4)
C26 0.028(6) 0.023(5) 0.041(6) -0.006(4) 0.002(5) -0.008(4)
C27 0.020(5) 0.023(5) 0.041(6) 0.002(4) 0.001(4) -0.009(4)
C28 0.032(6) 0.011(4) 0.030(6) 0.002(4) -0.006(4) -0.001(4)
C29 0.027(6) 0.022(5) 0.042(7) 0.001(5) -0.009(5) -0.002(4)
C30 0.061(9) 0.046(7) 0.047(8) -0.022(6) -0.005(6) -0.017(7)
C31 0.028(6) 0.037(6) 0.052(7) -0.011(5) 0.001(5) -0.011(5)
C32 0.062(9) 0.045(7) 0.047(7) -0.017(6) 0.005(6) -0.039(7)
C33 0.033(7) 0.025(6) 0.090(11) -0.030(6) 0.003(7) 0.008(5)
C34 0.040(7) 0.043(7) 0.049(8) -0.013(6) -0.021(6) -0.004(6)
C35 0.046(7) 0.036(7) 0.056(8) -0.025(6) 0.006(6) -0.017(6)
C36 0.047(8) 0.031(6) 0.057(8) -0.009(6) -0.017(6) 0.015(6)
C37 0.109(18) 0.123(19) 0.069(13) -0.017(12) -0.016(12) -0.032(15)
C38 0.023(5) 0.013(4) 0.052(7) -0.008(4) 0.002(5) -0.007(4)
C39 0.037(7) 0.044(7) 0.042(7) -0.011(6) -0.009(5) -0.003(6)
C40 0.033(7) 0.052(8) 0.079(10) -0.038(8) -0.002(7) 0.008(6)
C41 0.046(8) 0.036(7) 0.062(9) -0.015(6) -0.013(6) -0.006(6)
C43 0.110(15) 0.090(13) 0.133(16) -0.029(12) 0.035(13) -0.020(12)
C44 0.109(18) 0.091(16) 0.103(17) -0.025(13) 0.000(14) -0.004(14)
C45 0.30(5) 0.11(2) 0.080(16) -0.026(14) 0.00(2) -0.11(3)
N5 0.106(14) 0.095(13) 0.088(12) -0.034(10) 0.001(10) -0.028(11)
O15 0.148(19) 0.131(17) 0.161(18) -0.026(14) 0.006(14) -0.039(15)

loop_
_atom_type_symbol
_atom_type_description
_atom_type_scat_dispersion_real
_atom_type_scat_dispersion_imag
_atom_type_scat_source
C C 0.0033 0.0016 'International Tables Vol C Tables 4.2.6.8 and 6.1.1.4'
H H 0.0000 0.0000 'International Tables Vol C Tables 4.2.6.8 and 6.1.1.4'
N N 0.0061 0.0033 'International Tables Vol C Tables 4.2.6.8 and 6.1.1.4'
O O 0.0106 0.0060 'International Tables Vol C Tables 4.2.6.8 and 6.1.1.4'
F F 0.0171 0.0103 'International Tables Vol C Tables 4.2.6.8 and 6.1.1.4'
S S 0.1246 0.1234 'International Tables Vol C Tables 4.2.6.8 and 6.1.1.4'
Rh Rh -1.1178 0.9187 'International Tables Vol C Tables 4.2.6.8 and 6.1.1.4'

loop_
_geom_angle_atom_site_label_1
_geom_angle_atom_site_label_2
_geom_angle_atom_site_label_3
_geom_angle
O2 Rh1 C19 153.6(3)
O2 Rh1 O1 77.8(3)
C19 Rh1 O1 127.9(4)
O2 Rh1 C17 117.7(4)
C19 Rh1 C17 66.7(4)
O1 Rh1 C17 103.1(3)
O2 Rh1 C18 156.9(4)
C19 Rh1 C18 38.7(4)
O1 Rh1 C18 100.1(3)
C17 Rh1 C18 39.7(4)
O2 Rh1 C15 115.3(3)
C19 Rh1 C15 40.3(4)
O1 Rh1 C15 165.1(4)
C17 Rh1 C15 65.3(4)
C18 Rh1 C15 65.0(4)
O2 Rh1 O7 83.0(3)
C19 Rh1 O7 93.6(4)
O1 Rh1 O7 83.0(3)
C17 Rh1 O7 159.1(4)
C18 Rh1 O7 119.8(4)
C15 Rh1 O7 104.8(4)
O2 Rh1 C16 99.1(4)
C19 Rh1 C16 67.4(4)
O1 Rh1 C16 136.1(4)
C17 Rh1 C16 39.4(4)
C18 Rh1 C16 66.2(4)
C15 Rh1 C16 38.9(4)
O7 Rh1 C16 140.7(4)
O5 Rh2 C27 112.9(4)
O5 Rh2 C25 151.7(4)
C27 Rh2 C25 66.7(4)
O5 Rh2 C28 94.4(3)
C27 Rh2 C28 40.1(4)
C25 Rh2 C28 66.8(4)
O5 Rh2 O4 78.4(2)
C27 Rh2 O4 167.0(4)
C25 Rh2 O4 100.3(3)
C28 Rh2 O4 136.4(4)
O5 Rh2 C29 111.6(4)
C27 Rh2 C29 67.8(4)
C25 Rh2 C29 40.6(4)
C28 Rh2 C29 40.0(4)
O4 Rh2 C29 102.8(4)
O5 Rh2 C26 151.4(4)
C27 Rh2 C26 39.0(4)
C25 Rh2 C26 39.9(4)
C28 Rh2 C26 66.4(4)
O4 Rh2 C26 130.1(4)
C29 Rh2 C26 67.7(4)
O5 Rh2 O8 89.7(3)
C27 Rh2 O8 100.8(4)
C25 Rh2 O8 118.5(4)
C28 Rh2 O8 138.2(4)
O4 Rh2 O8 85.1(3)
C29 Rh2 O8 158.3(4)
C26 Rh2 O8 91.6(4)
O2 N1 C12 116.5(7)
O2 N1 C11 116.5(8)
C12 N1 C11 126.9(8)
C13 N2 O5 119.2(7)
C13 N2 C14 126.5(8)
O5 N2 C14 114.1(8)
C35 N3 C36 120.3(12)
C35 N3 C37 121.4(15)
C36 N3 C37 118.3(14)
C38 N4 C40 122.7(11)
C38 N4 C39 121.2(10)
C40 N4 C39 116.1(11)
C11 O1 Rh1 111.6(6)
N1 O2 Rh1 111.1(5)
C13 O4 Rh2 112.0(6)
N2 O5 Rh2 110.3(5)
C35 O7 Rh1 124.5(8)
C38 O8 Rh2 125.6(7)
O10 S1 O9 114.5(13)
O10 S1 O11 116.2(15)
O9 S1 O11 112.0(10)
O10 S1 C41 103.0(9)
O9 S1 C41 103.5(7)
O11 S1 C41 105.9(8)
O14 S2 O12 113.2(11)
O14 S2 O13 112.7(12)
O12 S2 O13 111.6(9)
O14 S2 C42 107.8(8)
O12 S2 C42 105.3(6)
O13 S2 C42 105.6(7)
C10 C1 C2 119.5(8)
C10 C1 C11 121.1(8)
C2 C1 C11 119.4(8)
C3 C2 C7 120.2(8)
C3 C2 C1 121.0(8)
C7 C2 C1 118.8(8)
C4 C3 C2 119.7(8)
C4 C3 C12 119.9(9)
C2 C3 C12 120.4(8)
C3 C4 C5 120.9(9)
C6 C5 C4 119.9(9)
C5 C6 C7 119.5(8)
C5 C6 C14 120.3(8)
C7 C6 C14 120.2(9)
C2 C7 C8 119.2(8)
C2 C7 C6 119.7(8)
C8 C7 C6 121.0(9)
C9 C8 C7 120.9(9)
C9 C8 C13 120.2(9)
C7 C8 C13 118.9(9)
C10 C9 C8 118.5(9)
C1 C10 C9 122.9(9)
O1 C11 N1 120.6(9)
O1 C11 C1 123.4(8)
N1 C11 C1 115.8(8)
O3 C12 N1 120.7(8)
O3 C12 C3 123.5(9)
N1 C12 C3 115.6(8)
O4 C13 N2 119.8(8)
O4 C13 C8 121.8(9)
N2 C13 C8 118.4(8)
O6 C14 N2 121.6(9)
O6 C14 C6 123.9(9)
N2 C14 C6 114.5(9)
C16 C15 C19 109.8(9)
C16 C15 C20 127.1(10)
C19 C15 C20 123.1(11)
C16 C15 Rh1 71.1(6)
C19 C15 Rh1 68.8(5)
C20 C15 Rh1 124.4(8)
C15 C16 C17 106.3(10)
C15 C16 C21 127.6(10)
C17 C16 C21 126.1(11)
C15 C16 Rh1 70.0(6)
C17 C16 Rh1 69.3(6)
C21 C16 Rh1 125.1(8)
C16 C17 C18 108.2(10)
C16 C17 C22 126.4(11)
C18 C17 C22 125.4(10)
C16 C17 Rh1 71.2(6)
C18 C17 Rh1 70.6(6)
C22 C17 Rh1 127.0(8)
C19 C18 C17 109.3(9)
C19 C18 C23 127.0(10)
C17 C18 C23 123.2(10)
C19 C18 Rh1 69.6(5)
C17 C18 Rh1 69.7(5)
C23 C18 Rh1 120.8(7)
C18 C19 C15 106.3(9)
C18 C19 C24 127.7(10)
C15 C19 C24 125.4(10)
C18 C19 Rh1 71.7(5)
C15 C19 Rh1 70.9(5)
C24 C19 Rh1 128.9(8)
C26 C25 C29 108.3(9)
C26 C25 C30 128.7(11)
C29 C25 C30 123.0(10)
C26 C25 Rh2 70.4(6)
C29 C25 Rh2 69.9(6)
C30 C25 Rh2 125.8(8)
C27 C26 C25 107.8(9)
C27 C26 C31 128.7(11)
C25 C26 C31 123.3(10)
C27 C26 Rh2 68.6(6)
C25 C26 Rh2 69.7(6)
C31 C26 Rh2 124.1(8)
C26 C27 C28 109.6(10)
C26 C27 C32 123.4(10)
C28 C27 C32 126.8(11)
C26 C27 Rh2 72.4(6)
C28 C27 Rh2 71.5(5)
C32 C27 Rh2 126.6(8)
C27 C28 C29 108.2(10)
C27 C28 C33 126.6(11)
C29 C28 C33 125.0(11)
C27 C28 Rh2 68.4(5)
C29 C28 Rh2 70.1(6)
C33 C28 Rh2 123.2(8)
C34 C29 C28 125.1(11)
C34 C29 C25 128.8(11)
C28 C29 C25 105.9(9)
C34 C29 Rh2 128.2(8)
C28 C29 Rh2 69.9(6)
C25 C29 Rh2 69.6(6)
N3 C35 O7 127.4(13)
O8 C38 N4 120.9(10)
F3 C41 F2 106.5(15)
F3 C41 F1 111.7(14)
F2 C41 F1 101.9(11)
F3 C41 S1 113.3(11)
F2 C41 S1 112.0(11)
F1 C41 S1 110.8(10)
F6 C42 F5 115.5(11)
F6 C42 F4 111.3(9)
F5 C42 F4 107.1(9)
F6 C42 S2 106.9(8)
F5 C42 S2 108.6(6)
F4 C42 S2 107.1(6)
O15 C43 N5 128(3)
C43 N5 C45 123(2)
C43 N5 C44 117(2)
C45 N5 C44 117(2)

loop_
_geom_bond_atom_site_label_1
_geom_bond_atom_site_label_2
_geom_bond_distance
Rh1 O2 2.076(7)
Rh1 C19 2.115(9)
Rh1 O1 2.116(7)
Rh1 C17 2.131(10)
Rh1 C18 2.142(9)
Rh1 C15 2.143(10)
Rh1 O7 2.156(8)
Rh1 C16 2.157(10)
Rh2 O5 2.048(7)
Rh2 C27 2.081(10)
Rh2 C25 2.123(10)
Rh2 C28 2.124(9)
Rh2 O4 2.126(6)
Rh2 C29 2.127(11)
Rh2 C26 2.132(10)
Rh2 O8 2.151(7)
N1 O2 1.349(9)
N1 C12 1.374(13)
N1 C11 1.387(13)
N2 C13 1.338(13)
N2 O5 1.381(9)
N2 C14 1.433(12)
N3 C35 1.265(17)
N3 C36 1.429(18)
N3 C37 1.45(2)
N4 C38 1.324(14)
N4 C40 1.430(15)
N4 C39 1.439(15)
O1 C11 1.255(12)
O3 C12 1.195(12)
O4 C13 1.259(11)
O6 C14 1.191(12)
O7 C35 1.278(15)
O8 C38 1.259(13)
O9 S1 1.404(12)
O10 S1 1.396(14)
O11 S1 1.436(14)
O12 S2 1.392(12)
O13 S2 1.393(12)
O14 S2 1.362(14)
S1 C41 1.812(15)
S2 C42 1.855(9)
F1 C41 1.370(16)
F2 C41 1.284(17)
F3 C41 1.251(16)
F4 C42 1.341(12)
F5 C42 1.328(12)
F6 C42 1.294(13)
C1 C10 1.366(13)
C1 C2 1.418(12)
C1 C11 1.471(13)
C2 C3 1.390(13)
C2 C7 1.406(12)
C3 C4 1.385(13)
C3 C12 1.480(12)
C4 C5 1.413(12)
C5 C6 1.376(14)
C6 C7 1.424(13)
C6 C14 1.459(14)
C7 C8 1.411(13)
C8 C9 1.390(16)
C8 C13 1.453(13)
C9 C10 1.371(14)
C15 C16 1.431(16)
C15 C19 1.467(15)
C15 C20 1.509(16)
C16 C17 1.447(15)
C16 C21 1.495(17)
C17 C18 1.453(16)
C17 C22 1.496(16)
C18 C19 1.411(15)
C18 C23 1.487(16)
C19 C24 1.495(16)
C25 C26 1.453(15)
C25 C29 1.473(16)
C25 C30 1.490(15)
C26 C27 1.408(16)
C26 C31 1.496(16)
C27 C28 1.443(15)
C27 C32 1.499(17)
C28 C29 1.455(16)
C28 C33 1.468(15)
C29 C34 1.451(16)
C43 O15 1.25(3)
C43 N5 1.34(3)
C44 N5 1.46(3)
C45 N5 1.45(3)

loop_
_geom_torsion_atom_site_label_1
_geom_torsion_atom_site_label_2
_geom_torsion_atom_site_label_3
_geom_torsion_atom_site_label_4
_geom_torsion
C12 N1 O2 Rh1 -164.2(7)
C11 N1 O2 Rh1 14.4(10)
C13 N2 O5 Rh2 -4.5(10)
C14 N2 O5 Rh2 170.7(7)
C10 C1 C2 C3 176.9(9)
C11 C1 C2 C3 -3.8(14)
C10 C1 C2 C7 -2.3(14)
C11 C1 C2 C7 177.0(9)
C7 C2 C3 C4 -1.6(14)
C1 C2 C3 C4 179.2(9)
C7 C2 C3 C12 178.0(8)
C1 C2 C3 C12 -1.2(14)
C2 C3 C4 C5 -1.1(14)
C12 C3 C4 C5 179.3(9)
C3 C4 C5 C6 3.2(16)
C4 C5 C6 C7 -2.4(16)
C4 C5 C6 C14 178.4(10)
C3 C2 C7 C8 -175.8(9)
C1 C2 C7 C8 3.4(14)
C3 C2 C7 C6 2.3(14)
C1 C2 C7 C6 -178.5(9)
C5 C6 C7 C2 -0.2(14)
C14 C6 C7 C2 178.9(9)
C5 C6 C7 C8 177.8(10)
C14 C6 C7 C8 -3.0(15)
C2 C7 C8 C9 -1.8(15)
C6 C7 C8 C9 -179.9(10)
C2 C7 C8 C13 178.0(9)
C6 C7 C8 C13 -0.1(15)
C7 C8 C9 C10 -0.9(16)
C13 C8 C9 C10 179.2(10)
C2 C1 C10 C9 -0.5(15)
C11 C1 C10 C9 -179.9(10)
C8 C9 C10 C1 2.2(16)
Rh1 O1 C11 N1 -7.1(12)
Rh1 O1 C11 C1 177.7(8)
O2 N1 C11 O1 -4.9(14)
C12 N1 C11 O1 173.4(10)
O2 N1 C11 C1 170.6(8)
C12 N1 C11 C1 -11.0(15)
C10 C1 C11 O1 4.0(16)
C2 C1 C11 O1 -175.3(9)
C10 C1 C11 N1 -171.4(9)
C2 C1 C11 N1 9.3(14)
O2 N1 C12 O3 0.3(14)
C11 N1 C12 O3 -178.1(10)
O2 N1 C12 C3 -175.4(8)
C11 N1 C12 C3 6.3(14)
C4 C3 C12 O3 4.5(15)
C2 C3 C12 O3 -175.2(9)
C4 C3 C12 N1 180.0(9)
C2 C3 C12 N1 0.4(13)
Rh2 O4 C13 N2 2.5(12)
Rh2 O4 C13 C8 -176.2(7)
O5 N2 C13 O4 1.3(14)
C14 N2 C13 O4 -173.3(9)
O5 N2 C13 C8 -179.9(8)
C14 N2 C13 C8 5.5(15)
C9 C8 C13 O4 -2.3(15)
C7 C8 C13 O4 177.8(9)
C9 C8 C13 N2 178.9(10)
C7 C8 C13 N2 -1.0(14)
C13 N2 C14 O6 174.4(10)
O5 N2 C14 O6 -0.4(14)
C13 N2 C14 C6 -8.3(15)
O5 N2 C14 C6 176.9(8)
C5 C6 C14 O6 3.0(17)
C7 C6 C14 O6 -176.2(10)
C5 C6 C14 N2 -174.2(9)
C7 C6 C14 N2 6.6(14)
C19 C15 C16 C17 2.0(11)
C20 C15 C16 C17 179.4(10)
Rh1 C15 C16 C17 60.1(7)
C19 C15 C16 C21 -177.6(10)
C20 C15 C16 C21 -0.2(18)
Rh1 C15 C16 C21 -119.5(11)
C19 C15 C16 Rh1 -58.1(7)
C20 C15 C16 Rh1 119.3(11)
C15 C16 C17 C18 0.7(11)
C21 C16 C17 C18 -179.7(10)
Rh1 C16 C17 C18 61.2(7)
C15 C16 C17 C22 176.8(10)
C21 C16 C17 C22 -3.6(17)
Rh1 C16 C17 C22 -122.6(11)
C15 C16 C17 Rh1 -60.6(7)
C21 C16 C17 Rh1 119.0(11)
C16 C17 C18 C19 -3.2(11)
C22 C17 C18 C19 -179.4(9)
Rh1 C17 C18 C19 58.5(7)
C16 C17 C18 C23 -175.8(9)
C22 C17 C18 C23 8.0(16)
Rh1 C17 C18 C23 -114.2(9)
C16 C17 C18 Rh1 -61.7(7)
C22 C17 C18 Rh1 122.1(10)
C17 C18 C19 C15 4.3(10)
C23 C18 C19 C15 176.6(9)
Rh1 C18 C19 C15 62.8(6)
C17 C18 C19 C24 176.1(10)
C23 C18 C19 C24 -11.7(17)
Rh1 C18 C19 C24 -125.4(11)
C17 C18 C19 Rh1 -58.5(7)
C23 C18 C19 Rh1 113.8(10)
C16 C15 C19 C18 -4.0(11)
C20 C15 C19 C18 178.5(9)
Rh1 C15 C19 C18 -63.4(6)
C16 C15 C19 C24 -175.9(10)
C20 C15 C19 C24 6.6(16)
Rh1 C15 C19 C24 124.6(11)
C16 C15 C19 Rh1 59.4(7)
C20 C15 C19 Rh1 -118.1(10)
C29 C25 C26 C27 -1.7(12)
C30 C25 C26 C27 178.8(11)
Rh2 C25 C26 C27 58.1(7)
C29 C25 C26 C31 -178.0(10)
C30 C25 C26 C31 2.5(17)
Rh2 C25 C26 C31 -118.2(10)
C29 C25 C26 Rh2 -59.8(7)
C30 C25 C26 Rh2 120.7(12)
C25 C26 C27 C28 3.5(12)
C31 C26 C27 C28 179.5(10)
Rh2 C26 C27 C28 62.3(7)
C25 C26 C27 C32 178.5(10)
C31 C26 C27 C32 -5.4(17)
Rh2 C26 C27 C32 -122.7(11)
C25 C26 C27 Rh2 -58.8(7)
C31 C26 C27 Rh2 117.2(11)
C26 C27 C28 C29 -3.9(11)
C32 C27 C28 C29 -178.8(10)
Rh2 C27 C28 C29 58.9(7)
C26 C27 C28 C33 -178.8(10)
C32 C27 C28 C33 6.3(17)
Rh2 C27 C28 C33 -116.0(11)
C26 C27 C28 Rh2 -62.8(7)
C32 C27 C28 Rh2 122.3(11)
C27 C28 C29 C34 179.0(10)
C33 C28 C29 C34 -6.0(17)
Rh2 C28 C29 C34 -123.2(11)
C27 C28 C29 C25 2.7(11)
C33 C28 C29 C25 177.7(10)
Rh2 C28 C29 C25 60.6(7)
C27 C28 C29 Rh2 -57.8(7)
C33 C28 C29 Rh2 117.2(11)
C26 C25 C29 C34 -176.7(11)
C30 C25 C29 C34 2.8(17)
Rh2 C25 C29 C34 123.2(12)
C26 C25 C29 C28 -0.7(11)
C30 C25 C29 C28 178.9(10)
Rh2 C25 C29 C28 -60.8(7)
C26 C25 C29 Rh2 60.1(7)
C30 C25 C29 Rh2 -120.3(10)
C36 N3 C35 O7 4.7(19)
C37 N3 C35 O7 -177.3(14)
Rh1 O7 C35 N3 -156.5(10)
Rh2 O8 C38 N4 166.9(7)
C40 N4 C38 O8 -1.8(16)
C39 N4 C38 O8 174.9(9)
O10 S1 C41 F3 175.8(17)
O9 S1 C41 F3 56.3(16)
O11 S1 C41 F3 -61.7(17)
O10 S1 C41 F2 55.3(17)
O9 S1 C41 F2 -64.2(13)
O11 S1 C41 F2 177.8(13)
O10 S1 C41 F1 -57.7(16)
O9 S1 C41 F1 -177.2(11)
O11 S1 C41 F1 64.8(13)
O14 S2 C42 F6 -60.8(13)
O12 S2 C42 F6 60.2(10)
O13 S2 C42 F6 178.5(10)
O14 S2 C42 F5 173.9(12)
O12 S2 C42 F5 -65.1(11)
O13 S2 C42 F5 53.2(11)
O14 S2 C42 F4 58.5(12)
O12 S2 C42 F4 179.6(9)
O13 S2 C42 F4 -62.1(10)
O15 C43 N5 C45 -161(3)
O15 C43 N5 C44 2(4)
